data_7154429
loop_
_publ_author_name
'Bakthadoss, Manickam'
'Kannan, Damodharan'
'Sivakumar, Nagappan'
'Malathi, Palani'
'Manikandan, Vasudevan'

_publ_section_title
;
 Stereoselective construction of functionalized tetracyclic and
 pentacyclic coumarinopyranpyrazole/pyrimidinedione/coumarin scaffolds
 using a solid-state melt reaction.
;
_journal_issue 20
_journal_name_full 'Organic &amp; biomolecular chemistry'
_journal_page_first 5597
_journal_page_last 5601
_journal_paper_doi 10.1039/c5ob00442j
_journal_volume 13
_journal_year 2015
_chemical_formula_moiety C22H18N2O5
_chemical_formula_sum 'C22 H18 N2 O5'
_chemical_formula_weight 390.38
_chemical_melting_point 512.1(10)
_chemical_name_common 'coumarinopyran pyrimidinedione'
_chemical_name_systematic
'4,6-dimethyl-9-phenyl-8,12-dioxa-4,6-diazatetracyclo[8.8.0.02,7.013,18]octadeca-2(7),13,15, 17-tetraene-3,5,11-trione'
_space_group_IT_number 14
_symmetry_cell_setting monoclinic
_symmetry_space_group_name_Hall '-P 2ybc'
_symmetry_space_group_name_H-M 'P 1 21/c 1'
_atom_sites_solution_hydrogens geom
_atom_sites_solution_primary direct
_atom_sites_solution_secondary difmap
_audit_creation_method SHELXL-97
_audit_update_record
;
2015-03-03 deposited with the CCDC.
2015-04-13 downloaded from the CCDC.
;
_cell_angle_alpha 90.00
_cell_angle_beta 98.113(2)
_cell_angle_gamma 90.00
_cell_formula_units_Z 4
_cell_length_a 15.2039(8)
_cell_length_b 12.3888(6)
_cell_length_c 9.8162(5)
_cell_measurement_reflns_used 4875
_cell_measurement_temperature 293(2)
_cell_measurement_theta_max 23.51
_cell_measurement_theta_min 2.65
_cell_volume 1830.46(16)
_computing_cell_refinement 'APEX2/SAINT (Bruker, 2004)'
_computing_data_collection 'APEX2 (Bruker, 2004)'
_computing_data_reduction 'SAINT/XPREP (Bruker, 2004)'
_computing_molecular_graphics 'ORTEP3 (Farrugia, 1997) and Mercury (Macrae et al., 2008)'
_computing_publication_material 'PLATON (Spek, 2003)'
_computing_structure_refinement 'SHELXL-97 (Sheldrick, 2008)'
_computing_structure_solution 'SIR92 (Altomare et al., 1993)'
_diffrn_ambient_temperature 293(2)
_diffrn_measured_fraction_theta_full 0.995
_diffrn_measured_fraction_theta_max 0.995
_diffrn_measurement_device_type 'bruker axs kappa apex2 CCD Diffractometer'
_diffrn_measurement_method '\w and \f scan'
_diffrn_radiation_monochromator graphite
_diffrn_radiation_source 'fine-focus sealed tube'
_diffrn_radiation_type MoK\a
_diffrn_radiation_wavelength 0.71073
_diffrn_reflns_av_R_equivalents 0.0319
_diffrn_reflns_av_sigmaI/netI 0.0260
_diffrn_reflns_limit_h_max 17
_diffrn_reflns_limit_h_min -17
_diffrn_reflns_limit_k_max 12
_diffrn_reflns_limit_k_min -14
_diffrn_reflns_limit_l_max 11
_diffrn_reflns_limit_l_min -11
_diffrn_reflns_number 14679
_diffrn_reflns_theta_full 24.19
_diffrn_reflns_theta_max 24.19
_diffrn_reflns_theta_min 1.35
_exptl_absorpt_coefficient_mu 0.102
_exptl_absorpt_correction_T_max 0.9750
_exptl_absorpt_correction_T_min 0.9001
_exptl_absorpt_correction_type multi-scan
_exptl_absorpt_process_details 'SADABS (Bruker 1999)'
_exptl_crystal_colour colourless
_exptl_crystal_density_diffrn 1.417
_exptl_crystal_density_method 'not measured'
_exptl_crystal_description block
_exptl_crystal_F_000 816
_exptl_crystal_recrystallization_method 'Re-crystallisation from solvent: Hexane, Ethyl acetate'
_exptl_crystal_size_max 0.30
_exptl_crystal_size_mid 0.30
_exptl_crystal_size_min 0.25
_refine_diff_density_max 0.389
_refine_diff_density_min -0.180
_refine_diff_density_rms 0.050
_refine_ls_extinction_method none
_refine_ls_goodness_of_fit_ref 1.029
_refine_ls_hydrogen_treatment constr
_refine_ls_matrix_type full
_refine_ls_number_parameters 264
_refine_ls_number_reflns 2932
_refine_ls_number_restraints 48
_refine_ls_restrained_S_all 1.136
_refine_ls_R_factor_all 0.0696
_refine_ls_R_factor_gt 0.0479
_refine_ls_shift/su_max 0.000
_refine_ls_shift/su_mean 0.000
_refine_ls_structure_factor_coef Fsqd
_refine_ls_weighting_details 'calc w=1/[\s^2^(Fo^2^)+(0.0878P)^2^+0.8077P] where P=(Fo^2^+2Fc^2^)/3'
_refine_ls_weighting_scheme calc
_refine_ls_wR_factor_gt 0.1326
_refine_ls_wR_factor_ref 0.1598
_reflns_number_gt 2173
_reflns_number_total 2932
_reflns_threshold_expression >2sigma(I)
_cod_data_source_file c5ob00442j2.cif
_cod_data_source_block shelxl
_cod_depositor_comments
;
The following automatic conversions were performed:

'_chemical_melting_point' value '238-240 C' was changed to
'512.1(10)' - it was converted from degrees Celsius(C) to Kelvins(K),
the average value was taken and precision was estimated.

Automatic conversion script
Id: cif_fix_values 3271 2015-04-21 07:52:19Z andrius 

 Adding full bibliography for 7154429.cif.
;
_cod_original_sg_symbol_H-M P21/c
_cod_database_code 7154429

loop_
_symmetry_equiv_pos_as_xyz
'x, y, z'
'-x, y+1/2, -z+1/2'
'-x, -y, -z'
'x, -y-1/2, z-1/2'

loop_
_atom_site_label
_atom_site_type_symbol
_atom_site_fract_x
_atom_site_fract_y
_atom_site_fract_z
_atom_site_U_iso_or_equiv
_atom_site_adp_type
_atom_site_occupancy
_atom_site_symmetry_multiplicity
_atom_site_calc_flag
_atom_site_refinement_flags
C1 C 0.12185(19) 0.0779(2) 0.3702(3) 0.0522(7) Uani 1 1 d .
C2 C 0.13453(18) 0.2647(2) 0.3120(3) 0.0504(7) Uani 1 1 d .
C3 C 0.0885(2) 0.3484(3) 0.2449(3) 0.0606(8) Uani 1 1 d .
H3 H 0.0275 0.3433 0.2184 0.073 Uiso 1 1 calc R
C4 C 0.1333(2) 0.4401(3) 0.2169(3) 0.0610(8) Uani 1 1 d .
H4 H 0.1027 0.4977 0.1716 0.073 Uiso 1 1 calc R
C5 C 0.2235(2) 0.4467(2) 0.2560(3) 0.0578(8) Uani 1 1 d .
H5 H 0.2542 0.5086 0.2368 0.069 Uiso 1 1 calc R
C6 C 0.26860(18) 0.3612(2) 0.3239(3) 0.0489(7) Uani 1 1 d .
H6 H 0.3297 0.3665 0.3501 0.059 Uiso 1 1 calc R
C7 C 0.22544(16) 0.2685(2) 0.3539(3) 0.0408(6) Uani 1 1 d .
C8 C 0.27015(16) 0.1716(2) 0.4279(3) 0.0412(6) Uani 1 1 d .
H8 H 0.2656 0.1790 0.5260 0.049 Uiso 1 1 calc R
C9 C 0.22135(17) 0.0686(2) 0.3762(3) 0.0478(7) Uani 1 1 d .
H9 H 0.2422 0.0096 0.4391 0.057 Uiso 1 1 calc R
C10 C 0.24454(18) 0.0413(2) 0.2341(3) 0.0504(7) Uani 1 1 d .
H10 H 0.2336 0.1046 0.1742 0.060 Uiso 1 1 calc R
C11 C 0.19643(19) -0.0543(2) 0.1650(3) 0.0532(7) Uani 1 1 d U
C12 C 0.1358(3) -0.0392(3) 0.0517(3) 0.0800(11) Uani 1 1 d U
H12 H 0.1253 0.0297 0.0155 0.096 Uiso 1 1 calc R
C13 C 0.0893(3) -0.1269(4) -0.0105(4) 0.1019(13) Uani 1 1 d U
H13 H 0.0468 -0.1159 -0.0871 0.122 Uiso 1 1 calc R
C14 C 0.1051(3) -0.2284(4) 0.0392(5) 0.0930(12) Uani 1 1 d U
H14 H 0.0769 -0.2872 -0.0069 0.112 Uiso 1 1 calc R
C15 C 0.1617(3) -0.2430(3) 0.1555(6) 0.1090(14) Uani 1 1 d U
H15 H 0.1704 -0.3116 0.1934 0.131 Uiso 1 1 calc R
C16 C 0.2072(3) -0.1554(3) 0.2189(5) 0.0975(13) Uani 1 1 d U
H16 H 0.2459 -0.1660 0.3000 0.117 Uiso 1 1 calc R
C17 C 0.36679(16) 0.1574(2) 0.4137(3) 0.0393(6) Uani 1 1 d .
C18 C 0.43285(17) 0.2197(2) 0.4966(3) 0.0477(7) Uani 1 1 d .
C19 C 0.54782(18) 0.1186(2) 0.3978(3) 0.0539(8) Uani 1 1 d .
C20 C 0.39278(16) 0.0805(2) 0.3319(3) 0.0415(6) Uani 1 1 d .
C21 C 0.5913(2) 0.2662(3) 0.5544(4) 0.0746(10) Uani 1 1 d .
H21A H 0.6025 0.2427 0.6484 0.112 Uiso 1 1 calc R
H21B H 0.5725 0.3402 0.5511 0.112 Uiso 1 1 calc R
H21C H 0.6448 0.2596 0.5133 0.112 Uiso 1 1 calc R
C22 C 0.5057(2) -0.0241(3) 0.2303(4) 0.0692(9) Uani 1 1 d .
H22A H 0.5693 -0.0306 0.2413 0.104 Uiso 1 1 calc R
H22B H 0.4841 -0.0032 0.1375 0.104 Uiso 1 1 calc R
H22C H 0.4802 -0.0923 0.2499 0.104 Uiso 1 1 calc R
N1 N 0.52144(14) 0.19906(19) 0.4785(2) 0.0518(6) Uani 1 1 d .
N2 N 0.48081(14) 0.05776(18) 0.3254(2) 0.0487(6) Uani 1 1 d .
O1 O 0.08393(12) 0.17489(17) 0.3380(2) 0.0653(6) Uani 1 1 d .
O2 O 0.07525(13) 0.00462(18) 0.3916(2) 0.0682(7) Uani 1 1 d .
O3 O 0.33947(12) 0.01443(15) 0.2508(2) 0.0503(5) Uani 1 1 d .
O4 O 0.41781(13) 0.28943(18) 0.5785(2) 0.0660(6) Uani 1 1 d .
O5 O 0.62572(13) 0.10056(19) 0.3908(3) 0.0773(7) Uani 1 1 d .

loop_
_atom_site_aniso_label
_atom_site_aniso_U_11
_atom_site_aniso_U_22
_atom_site_aniso_U_33
_atom_site_aniso_U_23
_atom_site_aniso_U_13
_atom_site_aniso_U_12
C1 0.0437(15) 0.0580(18) 0.0555(18) -0.0101(15) 0.0094(13) -0.0106(15)
C2 0.0414(15) 0.0523(17) 0.0571(17) -0.0054(14) 0.0052(13) 0.0003(13)
C3 0.0464(16) 0.065(2) 0.067(2) -0.0072(16) -0.0051(15) 0.0099(15)
C4 0.064(2) 0.0592(19) 0.0582(19) 0.0029(15) 0.0043(16) 0.0202(16)
C5 0.0606(19) 0.0490(17) 0.067(2) 0.0070(15) 0.0183(16) 0.0053(14)
C6 0.0404(14) 0.0490(16) 0.0584(18) -0.0008(14) 0.0112(13) 0.0016(13)
C7 0.0376(14) 0.0460(15) 0.0398(14) -0.0063(12) 0.0095(11) 0.0007(11)
C8 0.0386(14) 0.0453(15) 0.0406(14) -0.0031(12) 0.0086(11) -0.0015(11)
C9 0.0452(15) 0.0464(15) 0.0522(16) -0.0023(13) 0.0087(13) -0.0047(12)
C10 0.0472(16) 0.0484(16) 0.0545(17) -0.0013(13) 0.0035(13) -0.0006(13)
C11 0.0495(16) 0.0503(15) 0.0597(17) -0.0076(13) 0.0073(13) -0.0029(13)
C12 0.100(2) 0.078(2) 0.0566(19) 0.0009(17) -0.0075(17) -0.0205(19)
C13 0.119(3) 0.109(3) 0.069(2) -0.011(2) -0.016(2) -0.033(2)
C14 0.103(3) 0.081(2) 0.096(3) -0.031(2) 0.016(2) -0.029(2)
C15 0.111(3) 0.060(2) 0.148(3) -0.010(2) -0.009(3) -0.002(2)
C16 0.086(2) 0.062(2) 0.129(3) -0.004(2) -0.036(2) 0.0059(18)
C17 0.0371(13) 0.0406(14) 0.0401(14) 0.0015(12) 0.0042(11) -0.0008(11)
C18 0.0422(15) 0.0538(17) 0.0459(15) 0.0053(14) 0.0018(12) 0.0021(13)
C19 0.0393(16) 0.0581(18) 0.0636(19) 0.0118(15) 0.0044(14) 0.0056(14)
C20 0.0390(14) 0.0421(14) 0.0429(14) 0.0062(12) 0.0042(12) -0.0010(12)
C21 0.0442(17) 0.083(2) 0.090(3) -0.008(2) -0.0143(17) -0.0072(16)
C22 0.0591(19) 0.066(2) 0.088(2) -0.0102(19) 0.0293(18) 0.0085(16)
N1 0.0367(12) 0.0591(15) 0.0571(15) 0.0002(12) -0.0016(11) 0.0005(11)
N2 0.0408(13) 0.0488(13) 0.0576(15) 0.0022(11) 0.0108(11) 0.0066(10)
O1 0.0356(10) 0.0601(13) 0.0996(17) 0.0003(12) 0.0073(10) -0.0032(10)
O2 0.0536(12) 0.0705(14) 0.0823(16) -0.0081(12) 0.0163(11) -0.0236(11)
O3 0.0434(10) 0.0510(11) 0.0573(12) -0.0114(9) 0.0104(9) -0.0022(9)
O4 0.0561(13) 0.0759(15) 0.0641(14) -0.0256(12) 0.0020(11) -0.0035(11)
O5 0.0393(12) 0.0848(17) 0.1078(19) -0.0008(14) 0.0110(11) 0.0079(11)

loop_
_atom_type_symbol
_atom_type_description
_atom_type_scat_dispersion_real
_atom_type_scat_dispersion_imag
_atom_type_scat_source
C C 0.0033 0.0016 'International Tables Vol C Tables 4.2.6.8 and 6.1.1.4'
H H 0.0000 0.0000 'International Tables Vol C Tables 4.2.6.8 and 6.1.1.4'
N N 0.0061 0.0033 'International Tables Vol C Tables 4.2.6.8 and 6.1.1.4'
O O 0.0106 0.0060 'International Tables Vol C Tables 4.2.6.8 and 6.1.1.4'

loop_
_geom_angle_atom_site_label_1
_geom_angle_atom_site_label_2
_geom_angle_atom_site_label_3
_geom_angle
O2 C1 O1 118.4(3)
O2 C1 C9 123.6(3)
O1 C1 C9 118.0(2)
C3 C2 C7 122.6(3)
C3 C2 O1 115.8(3)
C7 C2 O1 121.7(3)
C2 C3 C4 119.3(3)
C2 C3 H3 120.3
C4 C3 H3 120.3
C3 C4 C5 119.8(3)
C3 C4 H4 120.1
C5 C4 H4 120.1
C4 C5 C6 119.8(3)
C4 C5 H5 120.1
C6 C5 H5 120.1
C7 C6 C5 121.7(3)
C7 C6 H6 119.2
C5 C6 H6 119.2
C6 C7 C2 116.8(3)
C6 C7 C8 124.7(2)
C2 C7 C8 118.5(2)
C17 C8 C7 115.2(2)
C17 C8 C9 107.9(2)
C7 C8 C9 109.8(2)
C17 C8 H8 107.9
C7 C8 H8 107.9
C9 C8 H8 107.9
C1 C9 C10 110.0(2)
C1 C9 C8 112.8(2)
C10 C9 C8 109.0(2)
C1 C9 H9 108.3
C10 C9 H9 108.3
C8 C9 H9 108.3
O3 C10 C11 106.3(2)
O3 C10 C9 107.4(2)
C11 C10 C9 115.3(2)
O3 C10 H10 109.3
C11 C10 H10 109.3
C9 C10 H10 109.3
C12 C11 C16 118.5(3)
C12 C11 C10 119.6(3)
C16 C11 C10 121.8(3)
C11 C12 C13 119.9(4)
C11 C12 H12 120.0
C13 C12 H12 120.0
C14 C13 C12 120.9(4)
C14 C13 H13 119.6
C12 C13 H13 119.6
C15 C14 C13 119.4(4)
C15 C14 H14 120.3
C13 C14 H14 120.3
C14 C15 C16 119.7(4)
C14 C15 H15 120.1
C16 C15 H15 120.1
C11 C16 C15 121.4(4)
C11 C16 H16 119.3
C15 C16 H16 119.3
C20 C17 C18 118.9(2)
C20 C17 C8 120.8(2)
C18 C17 C8 120.1(2)
O4 C18 N1 118.8(3)
O4 C18 C17 125.1(3)
N1 C18 C17 116.0(2)
O5 C19 N1 122.2(3)
O5 C19 N2 121.6(3)
N1 C19 N2 116.1(2)
O3 C20 C17 126.0(2)
O3 C20 N2 111.0(2)
C17 C20 N2 122.9(2)
N1 C21 H21A 109.5
N1 C21 H21B 109.5
H21A C21 H21B 109.5
N1 C21 H21C 109.5
H21A C21 H21C 109.5
H21B C21 H21C 109.5
N2 C22 H22A 109.5
N2 C22 H22B 109.5
H22A C22 H22B 109.5
N2 C22 H22C 109.5
H22A C22 H22C 109.5
H22B C22 H22C 109.5
C19 N1 C18 124.7(2)
C19 N1 C21 117.2(2)
C18 N1 C21 118.1(3)
C19 N2 C20 121.0(2)
C19 N2 C22 117.9(2)
C20 N2 C22 120.8(2)
C1 O1 C2 121.6(2)
C20 O3 C10 115.6(2)

loop_
_geom_bond_atom_site_label_1
_geom_bond_atom_site_label_2
_geom_bond_distance
C1 O2 1.188(3)
C1 O1 1.351(4)
C1 C9 1.510(4)
C2 C3 1.368(4)
C2 C7 1.386(4)
C2 O1 1.397(3)
C3 C4 1.372(4)
C3 H3 0.9300
C4 C5 1.374(4)
C4 H4 0.9300
C5 C6 1.381(4)
C5 H5 0.9300
C6 C7 1.376(4)
C6 H6 0.9300
C7 C8 1.514(4)
C8 C17 1.506(3)
C8 C9 1.526(4)
C8 H8 0.9800
C9 C10 1.525(4)
C9 H9 0.9800
C10 O3 1.468(3)
C10 C11 1.502(4)
C10 H10 0.9800
C11 C12 1.354(5)
C11 C16 1.361(5)
C12 C13 1.390(5)
C12 H12 0.9300
C13 C14 1.358(6)
C13 H13 0.9300
C14 C15 1.341(6)
C14 H14 0.9300
C15 C16 1.386(6)
C15 H15 0.9300
C16 H16 0.9300
C17 C20 1.340(4)
C17 C18 1.427(4)
C18 O4 1.224(3)
C18 N1 1.407(3)
C19 O5 1.217(3)
C19 N1 1.368(4)
C19 N2 1.381(4)
C20 O3 1.334(3)
C20 N2 1.378(3)
C21 N1 1.467(4)
C21 H21A 0.9600
C21 H21B 0.9600
C21 H21C 0.9600
C22 N2 1.464(4)
C22 H22A 0.9600
C22 H22B 0.9600
C22 H22C 0.9600

loop_
_geom_torsion_atom_site_label_1
_geom_torsion_atom_site_label_2
_geom_torsion_atom_site_label_3
_geom_torsion_atom_site_label_4
_geom_torsion
C7 C2 C3 C4 0.2(5)
O1 C2 C3 C4 179.2(3)
C2 C3 C4 C5 0.2(5)
C3 C4 C5 C6 -0.4(5)
C4 C5 C6 C7 0.1(5)
C5 C6 C7 C2 0.4(4)
C5 C6 C7 C8 180.0(3)
C3 C2 C7 C6 -0.5(4)
O1 C2 C7 C6 -179.5(2)
C3 C2 C7 C8 179.9(3)
O1 C2 C7 C8 0.9(4)
C6 C7 C8 C17 -26.3(4)
C2 C7 C8 C17 153.3(2)
C6 C7 C8 C9 -148.3(3)
C2 C7 C8 C9 31.3(3)
O2 C1 C9 C10 91.7(3)
O1 C1 C9 C10 -87.9(3)
O2 C1 C9 C8 -146.4(3)
O1 C1 C9 C8 34.0(4)
C17 C8 C9 C1 -173.5(2)
C7 C8 C9 C1 -47.2(3)
C17 C8 C9 C10 -51.1(3)
C7 C8 C9 C10 75.2(3)
C1 C9 C10 O3 -170.1(2)
C8 C9 C10 O3 65.9(3)
C1 C9 C10 C11 -51.9(3)
C8 C9 C10 C11 -175.9(2)
O3 C10 C11 C12 -129.4(3)
C9 C10 C11 C12 111.8(3)
O3 C10 C11 C16 55.5(4)
C9 C10 C11 C16 -63.3(4)
C16 C11 C12 C13 -3.0(6)
C10 C11 C12 C13 -178.2(3)
C11 C12 C13 C14 -1.4(7)
C12 C13 C14 C15 4.8(7)
C13 C14 C15 C16 -3.7(8)
C12 C11 C16 C15 4.0(7)
C10 C11 C16 C15 179.2(4)
C14 C15 C16 C11 -0.7(8)
C7 C8 C17 C20 -105.6(3)
C9 C8 C17 C20 17.5(3)
C7 C8 C17 C18 79.9(3)
C9 C8 C17 C18 -157.0(2)
C20 C17 C18 O4 -177.5(3)
C8 C17 C18 O4 -2.8(4)
C20 C17 C18 N1 3.9(4)
C8 C17 C18 N1 178.6(2)
C18 C17 C20 O3 178.6(2)
C8 C17 C20 O3 4.0(4)
C18 C17 C20 N2 0.8(4)
C8 C17 C20 N2 -173.8(2)
O5 C19 N1 C18 -176.2(3)
N2 C19 N1 C18 3.1(4)
O5 C19 N1 C21 1.8(4)
N2 C19 N1 C21 -178.8(3)
O4 C18 N1 C19 175.2(3)
C17 C18 N1 C19 -6.1(4)
O4 C18 N1 C21 -2.8(4)
C17 C18 N1 C21 175.9(3)
O5 C19 N2 C20 -178.6(3)
N1 C19 N2 C20 2.1(4)
O5 C19 N2 C22 -4.9(4)
N1 C19 N2 C22 175.8(3)
O3 C20 N2 C19 177.9(2)
C17 C20 N2 C19 -4.1(4)
O3 C20 N2 C22 4.4(4)
C17 C20 N2 C22 -177.6(3)
O2 C1 O1 C2 179.8(3)
C9 C1 O1 C2 -0.5(4)
C3 C2 O1 C1 162.7(3)
C7 C2 O1 C1 -18.3(4)
C17 C20 O3 C10 10.6(4)
N2 C20 O3 C10 -171.4(2)
C11 C10 O3 C20 -168.5(2)
C9 C10 O3 C20 -44.6(3)
